data_7102003
loop_
_publ_author_name
'Milios, Constantinos J'
'Inglis, Ross'
'Vinslava, Alina'
'Prescimone, Alessandro'
'Wernsdorfer, Wolfgang'
'Parsons, Simon'
'Perlepes, Spyros P'
'Christou, George'
'Brechin, Euan K'

_publ_section_title
;
 Turning up the spin, turning on single-molecule magnetism: from S = 1
 to S = 7 in a [Mn(8)] cluster via ligand induced structural
 distortion.
;
_journal_issue 26
_journal_name_full 'Chemical communications (Cambridge, England)'
_journal_page_first 2738
_journal_page_last 2740
_journal_paper_doi 10.1039/b703089d
_journal_year 2007
_chemical_formula_moiety '[Mn8O2(napth-salox)6(N3)6(MeOH)8].10MeOH'
_chemical_formula_sum 'C84 H114 Mn8 N24 O32'
_chemical_formula_weight 2411.51
_chemical_name_systematic
;
?
;
_space_group_IT_number 2
_symmetry_cell_setting triclinic
_symmetry_space_group_name_Hall '-P 1'
_symmetry_space_group_name_H-M 'P -1'
_atom_sites_solution_hydrogens mixed
_atom_sites_solution_primary Patterson
_atom_sites_solution_secondary difmap
_cell_angle_alpha 111.6580(10)
_cell_angle_beta 109.8920(10)
_cell_angle_gamma 102.6120(10)
_cell_formula_units_Z 1
_cell_length_a 13.8273(3)
_cell_length_b 15.3275(3)
_cell_length_c 15.5166(4)
_cell_measurement_reflns_used 7762
_cell_measurement_temperature 150(2)
_cell_measurement_theta_max 30
_cell_measurement_theta_min 2
_cell_volume 2642.14(10)
_computing_cell_refinement Saint
_computing_data_collection Smart
_computing_data_reduction Saint
_computing_molecular_graphics XP
_computing_publication_material 'XCIF, PLATON'
_computing_structure_refinement 'SHELXL-97 (Sheldrick, 1997)'
_computing_structure_solution DIRDIF
_diffrn_ambient_temperature 150(2)
_diffrn_measured_fraction_theta_full 0.997
_diffrn_measured_fraction_theta_max 0.964
_diffrn_measurement_device_type 'Bruker Smarp APEX CCD'
_diffrn_measurement_method 'omega and phi'
_diffrn_radiation_monochromator graphite
_diffrn_radiation_source 'fine-focus sealed tube'
_diffrn_radiation_type MoK\a
_diffrn_radiation_wavelength 0.71073
_diffrn_reflns_av_R_equivalents 0.0506
_diffrn_reflns_av_sigmaI/netI 0.0492
_diffrn_reflns_limit_h_max 19
_diffrn_reflns_limit_h_min -19
_diffrn_reflns_limit_k_max 21
_diffrn_reflns_limit_k_min -21
_diffrn_reflns_limit_l_max 21
_diffrn_reflns_limit_l_min -21
_diffrn_reflns_number 61412
_diffrn_reflns_theta_full 27.51
_diffrn_reflns_theta_max 30.00
_diffrn_reflns_theta_min 1.60
_exptl_absorpt_coefficient_mu 1.011
_exptl_absorpt_correction_T_max 0.806
_exptl_absorpt_correction_T_min 0.528
_exptl_absorpt_correction_type multi-scan
_exptl_absorpt_process_details 'Sadabs scaled by 1.08'
_exptl_crystal_colour black
_exptl_crystal_density_diffrn 1.516
_exptl_crystal_density_method 'not measured'
_exptl_crystal_description block
_exptl_crystal_F_000 1242
_exptl_crystal_size_max 0.50
_exptl_crystal_size_mid 0.22
_exptl_crystal_size_min 0.21
_refine_diff_density_max 1.072
_refine_diff_density_min -0.549
_refine_diff_density_rms 0.088
_refine_ls_extinction_method none
_refine_ls_goodness_of_fit_ref 1.057
_refine_ls_hydrogen_treatment 'riding/refall/rotating group'
_refine_ls_matrix_type full
_refine_ls_number_parameters 694
_refine_ls_number_reflns 14863
_refine_ls_number_restraints 12
_refine_ls_restrained_S_all 1.056
_refine_ls_R_factor_all 0.0664
_refine_ls_R_factor_gt 0.0492
_refine_ls_shift/su_max 0.001
_refine_ls_shift/su_mean 0.000
_refine_ls_structure_factor_coef Fsqd
_refine_ls_weighting_details 'calc w=1/[\s^2^(Fo^2^)+(0.0500P)^2^+2.3262P] where P=(Fo^2^+2Fc^2^)/3'
_refine_ls_weighting_scheme calc
_refine_ls_wR_factor_gt 0.1106
_refine_ls_wR_factor_ref 0.1174
_reflns_number_gt 11955
_reflns_number_total 14863
_reflns_threshold_expression >2sigma(I)
_cod_data_source_file b703089d.txt
_cod_data_source_block eb6138
_cod_depositor_comments
;
The following automatic conversions were performed:
'_symmetry_cell_setting' value 'Triclinic' changed to 'triclinic'
according to '/home/saulius/struct/CIF-dictionaries/cif_core.dic'
dictionary named 'cif_core.dic' version 2.4.1 from
2010-06-29.

'_exptl_absorpt_correction_type' value 'Multiscan' changed to
'multi-scan' according to
'/home/saulius/struct/CIF-dictionaries/cif_core.dic' dictionary named
'cif_core.dic' version 2.4.1 from 2010-06-29.

Automatic conversion script
Id: cif_fix_enum 1527 2010-12-29 10:47:43Z saulius 

The following automatic conversions were performed:

'_atom_sites_solution_hydrogens' value 'geom/difmap' was changed to
'mixed'.

Automatic conversion script
Id: cif_fix_values 6452 2018-10-05 10:23:21Z andrius 
;
_cod_original_sg_symbol_Hall -P1
_cod_original_sg_symbol_H-M P-1
_cod_database_code 7102003

loop_
_symmetry_equiv_pos_as_xyz
'x, y, z'
'-x, -y, -z'

loop_
_atom_site_label
_atom_site_type_symbol
_atom_site_fract_x
_atom_site_fract_y
_atom_site_fract_z
_atom_site_U_iso_or_equiv
_atom_site_adp_type
_atom_site_occupancy
_atom_site_symmetry_multiplicity
_atom_site_calc_flag
_atom_site_refinement_flags
Mn1 Mn -0.22237(3) -0.15634(3) 0.27465(3) 0.01541(8) Uani 1 1 d .
Mn2 Mn 0.04065(3) -0.00130(3) 0.41141(3) 0.01473(8) Uani 1 1 d .
Mn3 Mn -0.14139(3) 0.06196(3) 0.28094(3) 0.01521(8) Uani 1 1 d .
Mn4 Mn -0.05966(3) -0.15553(3) 0.12183(3) 0.01970(8) Uani 1 1 d .
O1 O -0.10783(12) -0.03318(12) 0.32342(12) 0.0158(3) Uani 1 1 d .
O11 O -0.33760(13) -0.26587(12) 0.25336(13) 0.0204(3) Uani 1 1 d .
C11 C -0.3337(2) -0.34697(17) 0.26464(19) 0.0192(5) Uani 1 1 d .
C21 C -0.4374(2) -0.4295(2) 0.2185(2) 0.0283(6) Uani 1 1 d .
H21 H -0.5049 -0.4244 0.1819 0.034 Uiso 1 1 calc R
C31 C -0.4417(2) -0.5155(2) 0.2260(2) 0.0316(6) Uani 1 1 d .
H31 H -0.5124 -0.5692 0.1953 0.038 Uiso 1 1 calc R
C41 C -0.3428(2) -0.52734(19) 0.2786(2) 0.0251(5) Uani 1 1 d .
C51 C -0.3472(2) -0.6195(2) 0.2805(2) 0.0320(6) Uani 1 1 d .
H51 H -0.4178 -0.6735 0.2494 0.038 Uiso 1 1 calc R
C61 C -0.2520(2) -0.6326(2) 0.3262(2) 0.0320(6) Uani 1 1 d .
H61 H -0.2562 -0.6955 0.3258 0.038 Uiso 1 1 calc R
C71 C -0.1480(2) -0.5526(2) 0.3735(2) 0.0316(6) Uani 1 1 d .
H71 H -0.0816 -0.5617 0.4052 0.038 Uiso 1 1 calc R
C81 C -0.1405(2) -0.4612(2) 0.3750(2) 0.0278(6) Uani 1 1 d .
H81 H -0.0690 -0.4075 0.4088 0.033 Uiso 1 1 calc R
C91 C -0.2380(2) -0.44588(18) 0.32664(19) 0.0208(5) Uani 1 1 d .
C101 C -0.23458(19) -0.35279(17) 0.32140(18) 0.0183(4) Uani 1 1 d .
C111 C -0.12967(19) -0.26536(17) 0.38223(18) 0.0180(4) Uani 1 1 d .
H111 H -0.0691 -0.2678 0.4326 0.022 Uiso 1 1 calc R
N121 N -0.11275(15) -0.18439(14) 0.37268(15) 0.0159(4) Uani 1 1 d .
O131 O -0.01091(13) -0.10413(11) 0.44930(12) 0.0162(3) Uani 1 1 d .
O12 O 0.18917(13) 0.04125(13) 0.51250(13) 0.0197(3) Uani 1 1 d .
C12 C 0.28080(19) 0.09028(18) 0.51112(18) 0.0188(4) Uani 1 1 d .
C22 C 0.3790(2) 0.0753(2) 0.5589(2) 0.0262(5) Uani 1 1 d .
H22 H 0.3760 0.0306 0.5879 0.031 Uiso 1 1 calc R
C32 C 0.4769(2) 0.1239(2) 0.5638(2) 0.0286(6) Uani 1 1 d .
H32 H 0.5412 0.1124 0.5958 0.034 Uiso 1 1 calc R
C42 C 0.4851(2) 0.19211(19) 0.5216(2) 0.0240(5) Uani 1 1 d .
C52 C 0.5869(2) 0.2426(2) 0.5267(2) 0.0297(6) Uani 1 1 d .
H52 H 0.6509 0.2303 0.5581 0.036 Uiso 1 1 calc R
C62 C 0.5951(2) 0.3086(2) 0.4874(2) 0.0343(6) Uani 1 1 d .
H62 H 0.6645 0.3431 0.4927 0.041 Uiso 1 1 calc R
C72 C 0.4997(2) 0.3251(2) 0.4390(2) 0.0347(6) Uani 1 1 d .
H72 H 0.5051 0.3707 0.4112 0.042 Uiso 1 1 calc R
C82 C 0.3992(2) 0.2763(2) 0.4315(2) 0.0299(6) Uani 1 1 d .
H82 H 0.3356 0.2878 0.3977 0.036 Uiso 1 1 calc R
C92 C 0.3886(2) 0.20870(19) 0.47358(19) 0.0222(5) Uani 1 1 d .
C102 C 0.28459(19) 0.15674(18) 0.46880(19) 0.0192(5) Uani 1 1 d .
C112 C 0.18855(19) 0.17936(18) 0.42630(19) 0.0197(5) Uani 1 1 d .
H112 H 0.2005 0.2386 0.4180 0.024 Uiso 1 1 calc R
N122 N 0.08788(16) 0.12398(15) 0.39905(15) 0.0171(4) Uani 1 1 d .
O132 O 0.00900(13) 0.16305(12) 0.37037(13) 0.0188(3) Uani 1 1 d .
O13 O -0.18572(14) 0.15204(12) 0.23823(13) 0.0208(3) Uani 1 1 d .
C13 C -0.24936(19) 0.12507(18) 0.13870(18) 0.0184(4) Uani 1 1 d .
C23 C -0.2332(2) 0.20328(19) 0.1098(2) 0.0229(5) Uani 1 1 d .
H23 H -0.1798 0.2705 0.1611 0.027 Uiso 1 1 calc R
C33 C -0.2932(2) 0.18279(19) 0.0100(2) 0.0240(5) Uani 1 1 d .
H33 H -0.2819 0.2363 -0.0072 0.029 Uiso 1 1 calc R
C43 C -0.3725(2) 0.08295(19) -0.06935(19) 0.0209(5) Uani 1 1 d .
C53 C -0.4290(2) 0.0605(2) -0.1751(2) 0.0259(5) Uani 1 1 d .
H53 H -0.4164 0.1138 -0.1925 0.031 Uiso 1 1 calc R
C63 C -0.5012(2) -0.0364(2) -0.2521(2) 0.0285(6) Uani 1 1 d .
H63 H -0.5375 -0.0509 -0.3228 0.034 Uiso 1 1 calc R
C73 C -0.5214(2) -0.1145(2) -0.2255(2) 0.0290(6) Uani 1 1 d .
H73 H -0.5717 -0.1821 -0.2789 0.035 Uiso 1 1 calc R
C83 C -0.4697(2) -0.09488(19) -0.1240(2) 0.0240(5) Uani 1 1 d .
H83 H -0.4859 -0.1488 -0.1080 0.029 Uiso 1 1 calc R
C93 C -0.39244(19) 0.00427(18) -0.04236(19) 0.0193(5) Uani 1 1 d .
C103 C -0.33207(19) 0.02713(18) 0.06494(18) 0.0178(4) Uani 1 1 d .
C113 C -0.36042(19) -0.04963(18) 0.09554(19) 0.0181(4) Uani 1 1 d .
H113 H -0.4303 -0.1063 0.0506 0.022 Uiso 1 1 calc R
N123 N -0.29454(15) -0.04432(15) 0.18159(15) 0.0173(4) Uani 1 1 d .
O133 O -0.33460(13) -0.11818(12) 0.20484(13) 0.0200(3) Uani 1 1 d .
N14 N -0.19705(17) -0.23729(15) 0.14116(16) 0.0226(4) Uani 1 1 d .
N24 N -0.25750(18) -0.32590(17) 0.08083(18) 0.0282(5) Uani 1 1 d .
N34 N -0.3145(2) -0.4105(2) 0.0245(3) 0.0550(8) Uani 1 1 d .
N15 N 0.06232(17) -0.10347(16) 0.28400(16) 0.0217(4) Uani 1 1 d .
N25 N 0.1307(2) -0.13884(18) 0.30531(18) 0.0310(5) Uani 1 1 d .
N35 N 0.1965(3) -0.1717(3) 0.3271(2) 0.0654(10) Uani 1 1 d .
N16 N -0.08895(17) -0.01100(16) 0.15260(16) 0.0214(4) Uani 1 1 d .
N26 N -0.05303(18) 0.04628(16) 0.12574(17) 0.0242(4) Uani 1 1 d .
N36 N -0.0180(2) 0.1037(2) 0.1015(2) 0.0420(6) Uani 1 1 d .
O17 O -0.19533(16) 0.10959(14) 0.40770(14) 0.0260(4) Uani 1 1 d D
H17 H -0.175(3) 0.0892(18) 0.4429(18) 0.042(5) Uiso 1 1 d D
C27 C -0.1749(3) 0.2129(2) 0.4696(2) 0.0377(7) Uani 1 1 d D
H27A H -0.1217 0.2572 0.4598 0.057 Uiso 1 1 calc R
H27B H -0.1437 0.2303 0.5435 0.057 Uiso 1 1 calc R
H27C H -0.2453 0.2227 0.4483 0.057 Uiso 1 1 calc R
O18 O -0.17537(17) -0.22303(15) -0.04723(15) 0.0304(4) Uani 1 1 d D
H18 H -0.191(2) -0.2776(16) -0.080(2) 0.042(5) Uiso 1 1 d D
C28 C -0.2674(3) -0.1991(3) -0.0890(3) 0.0500(9) Uani 1 1 d D
H28A H -0.3277 -0.2295 -0.0762 0.075 Uiso 1 1 calc R
H28B H -0.2943 -0.2263 -0.1645 0.075 Uiso 1 1 calc R
H28C H -0.2443 -0.1247 -0.0552 0.075 Uiso 1 1 calc R
O19 O 0.07839(18) -0.08500(16) 0.09728(17) 0.0347(5) Uani 1 1 d D
H19 H 0.066(2) -0.088(2) 0.0462(16) 0.042(5) Uiso 1 1 d D
C29 C 0.1830(3) -0.0018(3) 0.1742(3) 0.0521(9) Uani 1 1 d D
H29A H 0.1712 0.0618 0.1982 0.078 Uiso 1 1 calc R
H29B H 0.2339 0.0031 0.1434 0.078 Uiso 1 1 calc R
H29C H 0.2158 -0.0134 0.2337 0.078 Uiso 1 1 calc R
O110 O -0.02398(18) -0.29202(15) 0.06070(16) 0.0330(4) Uani 1 1 d D
H110 H -0.037(3) -0.3331(19) 0.073(2) 0.042(5) Uiso 1 1 d D
C210 C 0.0113(3) -0.3221(3) -0.0179(3) 0.0507(9) Uani 1 1 d D
H21A H -0.0424 -0.3264 -0.0815 0.076 Uiso 1 1 calc R
H21B H 0.0151 -0.3889 -0.0334 0.076 Uiso 1 1 calc R
H21C H 0.0853 -0.2715 0.0071 0.076 Uiso 1 1 calc R
O111 O 0.1566(3) 0.3066(2) 0.2884(3) 0.0728(8) Uani 1 1 d .
H11A H 0.1119 0.2543 0.2305 0.109 Uiso 1 1 calc R
C211 C 0.0968(4) 0.3623(4) 0.3255(4) 0.0773(14) Uani 1 1 d .
H21D H 0.1468 0.4175 0.3973 0.116 Uiso 1 1 calc R
H21E H 0.0341 0.3165 0.3244 0.116 Uiso 1 1 calc R
H21F H 0.0682 0.3912 0.2804 0.116 Uiso 1 1 calc R
O112 O -0.2793(3) -0.4298(2) -0.1626(2) 0.0653(8) Uani 1 1 d .
H11B H -0.2738 -0.4669 -0.1341 0.098 Uiso 1 1 calc R
C212 C -0.3139(4) -0.4876(3) -0.2685(3) 0.0769(14) Uani 1 1 d .
H21G H -0.3305 -0.4471 -0.3034 0.115 Uiso 1 1 calc R
H21H H -0.3812 -0.5487 -0.2989 0.115 Uiso 1 1 calc R
H21I H -0.2543 -0.5081 -0.2780 0.115 Uiso 1 1 calc R
O113 O -0.0756(2) -0.45636(17) 0.08288(18) 0.0411(5) Uani 1 1 d .
H11C H -0.1353 -0.4986 0.0282 0.062 Uiso 1 1 calc R
C213 C -0.0858(4) -0.4545(3) 0.1708(3) 0.0614(11) Uani 1 1 d .
H21J H -0.0192 -0.4002 0.2349 0.092 Uiso 1 1 calc R
H21K H -0.0930 -0.5205 0.1685 0.092 Uiso 1 1 calc R
H21L H -0.1523 -0.4416 0.1701 0.092 Uiso 1 1 calc R
O114 O -0.2609(2) -0.58630(19) -0.1023(2) 0.0574(7) Uani 1 1 d .
H114 H -0.3082 -0.6151 -0.0886 0.086 Uiso 1 1 calc R
C214 C -0.2420(3) -0.6618(3) -0.1745(3) 0.0572(10) Uani 1 1 d .
H21M H -0.1726 -0.6296 -0.1748 0.086 Uiso 1 1 calc R
H21N H -0.3047 -0.6936 -0.2449 0.086 Uiso 1 1 calc R
H21O H -0.2355 -0.7141 -0.1535 0.086 Uiso 1 1 calc R
O115 O -0.56122(17) -0.30347(17) 0.10004(18) 0.0404(5) Uani 1 1 d .
H115 H -0.4970 -0.2710 0.1515 0.061 Uiso 1 1 calc R
C215 C -0.5523(3) -0.3483(3) 0.0070(3) 0.0469(8) Uani 1 1 d .
H21P H -0.5078 -0.2947 -0.0004 0.070 Uiso 1 1 calc R
H21Q H -0.6272 -0.3853 -0.0532 0.070 Uiso 1 1 calc R
H21R H -0.5157 -0.3958 0.0100 0.070 Uiso 1 1 calc R

loop_
_atom_site_aniso_label
_atom_site_aniso_U_11
_atom_site_aniso_U_22
_atom_site_aniso_U_33
_atom_site_aniso_U_23
_atom_site_aniso_U_13
_atom_site_aniso_U_12
Mn1 0.01414(16) 0.01452(16) 0.01690(18) 0.01007(14) 0.00494(14) 0.00377(13)
Mn2 0.01329(16) 0.01513(16) 0.01472(17) 0.00876(14) 0.00467(13) 0.00399(13)
Mn3 0.01461(16) 0.01470(16) 0.01524(17) 0.00941(14) 0.00422(13) 0.00441(13)
Mn4 0.02206(18) 0.01968(18) 0.01792(19) 0.00992(15) 0.00955(15) 0.00724(15)
O1 0.0142(7) 0.0155(7) 0.0161(8) 0.0094(7) 0.0046(6) 0.0040(6)
O11 0.0173(8) 0.0176(8) 0.0253(9) 0.0142(7) 0.0063(7) 0.0041(7)
C11 0.0223(11) 0.0167(11) 0.0191(12) 0.0109(10) 0.0084(10) 0.0065(9)
C21 0.0199(12) 0.0244(13) 0.0348(15) 0.0183(12) 0.0054(11) 0.0038(10)
C31 0.0231(13) 0.0213(13) 0.0415(17) 0.0189(12) 0.0064(12) 0.0010(10)
C41 0.0260(13) 0.0174(11) 0.0264(14) 0.0115(11) 0.0081(11) 0.0044(10)
C51 0.0342(15) 0.0178(12) 0.0371(16) 0.0162(12) 0.0104(13) 0.0034(11)
C61 0.0419(16) 0.0175(12) 0.0382(16) 0.0182(12) 0.0152(13) 0.0111(12)
C71 0.0328(14) 0.0245(13) 0.0370(16) 0.0184(12) 0.0101(12) 0.0141(12)
C81 0.0259(13) 0.0222(13) 0.0313(15) 0.0142(11) 0.0086(11) 0.0080(11)
C91 0.0268(12) 0.0150(11) 0.0184(12) 0.0087(10) 0.0087(10) 0.0062(9)
C101 0.0210(11) 0.0136(10) 0.0174(11) 0.0087(9) 0.0065(9) 0.0039(9)
C111 0.0212(11) 0.0162(11) 0.0173(11) 0.0099(9) 0.0067(9) 0.0089(9)
N121 0.0147(9) 0.0140(9) 0.0141(9) 0.0058(8) 0.0041(7) 0.0033(7)
O131 0.0150(7) 0.0123(7) 0.0140(8) 0.0059(6) 0.0019(6) 0.0014(6)
O12 0.0138(8) 0.0234(9) 0.0219(9) 0.0136(7) 0.0067(7) 0.0050(7)
C12 0.0153(10) 0.0192(11) 0.0160(11) 0.0064(9) 0.0054(9) 0.0035(9)
C22 0.0206(12) 0.0290(13) 0.0306(14) 0.0180(12) 0.0093(11) 0.0102(10)
C32 0.0193(12) 0.0339(14) 0.0323(15) 0.0175(12) 0.0087(11) 0.0128(11)
C42 0.0173(11) 0.0254(13) 0.0230(13) 0.0077(11) 0.0090(10) 0.0052(10)
C52 0.0192(12) 0.0343(15) 0.0291(15) 0.0114(12) 0.0106(11) 0.0073(11)
C62 0.0216(13) 0.0390(16) 0.0376(17) 0.0158(14) 0.0166(12) 0.0039(12)
C72 0.0293(14) 0.0389(16) 0.0402(17) 0.0236(14) 0.0190(13) 0.0083(13)
C82 0.0238(13) 0.0354(15) 0.0361(16) 0.0222(13) 0.0152(12) 0.0107(11)
C92 0.0182(11) 0.0232(12) 0.0210(12) 0.0087(10) 0.0094(10) 0.0039(10)
C102 0.0166(11) 0.0197(11) 0.0195(12) 0.0091(10) 0.0079(9) 0.0056(9)
C112 0.0191(11) 0.0189(11) 0.0192(12) 0.0103(10) 0.0077(9) 0.0042(9)
N122 0.0179(9) 0.0178(9) 0.0163(10) 0.0099(8) 0.0067(8) 0.0070(8)
O132 0.0161(8) 0.0175(8) 0.0221(9) 0.0120(7) 0.0058(7) 0.0060(6)
O13 0.0224(8) 0.0174(8) 0.0188(9) 0.0105(7) 0.0040(7) 0.0072(7)
C13 0.0183(11) 0.0201(11) 0.0191(12) 0.0123(10) 0.0071(9) 0.0091(9)
C23 0.0245(12) 0.0172(11) 0.0240(13) 0.0121(10) 0.0073(10) 0.0059(10)
C33 0.0284(13) 0.0217(12) 0.0263(13) 0.0170(11) 0.0113(11) 0.0098(10)
C43 0.0203(11) 0.0249(12) 0.0226(12) 0.0160(11) 0.0093(10) 0.0103(10)
C53 0.0298(13) 0.0277(13) 0.0254(13) 0.0193(11) 0.0103(11) 0.0129(11)
C63 0.0327(14) 0.0316(14) 0.0204(13) 0.0162(12) 0.0069(11) 0.0137(12)
C73 0.0274(13) 0.0261(13) 0.0225(13) 0.0115(11) 0.0030(11) 0.0058(11)
C83 0.0241(12) 0.0208(12) 0.0251(13) 0.0145(11) 0.0067(10) 0.0071(10)
C93 0.0183(11) 0.0207(11) 0.0211(12) 0.0128(10) 0.0078(9) 0.0093(9)
C103 0.0167(10) 0.0185(11) 0.0191(12) 0.0115(10) 0.0065(9) 0.0072(9)
C113 0.0148(10) 0.0176(11) 0.0207(12) 0.0111(10) 0.0058(9) 0.0047(9)
N123 0.0154(9) 0.0177(9) 0.0213(10) 0.0129(8) 0.0079(8) 0.0057(8)
O133 0.0171(8) 0.0212(8) 0.0263(9) 0.0187(8) 0.0080(7) 0.0061(7)
N14 0.0224(10) 0.0193(10) 0.0205(11) 0.0071(9) 0.0098(9) 0.0036(8)
N24 0.0222(11) 0.0283(12) 0.0255(12) 0.0065(10) 0.0107(10) 0.0076(10)
N34 0.0428(16) 0.0300(15) 0.059(2) -0.0053(14) 0.0269(15) -0.0007(13)
N15 0.0207(10) 0.0253(11) 0.0202(11) 0.0118(9) 0.0087(8) 0.0109(9)
N25 0.0386(13) 0.0337(13) 0.0215(12) 0.0123(10) 0.0122(10) 0.0202(11)
N35 0.076(2) 0.080(2) 0.0437(18) 0.0235(17) 0.0183(17) 0.064(2)
N16 0.0244(10) 0.0215(10) 0.0209(11) 0.0127(9) 0.0115(9) 0.0075(8)
N26 0.0302(11) 0.0262(11) 0.0225(11) 0.0146(9) 0.0144(9) 0.0132(9)
N36 0.0557(17) 0.0452(15) 0.0492(17) 0.0350(14) 0.0349(14) 0.0218(13)
O17 0.0337(10) 0.0314(10) 0.0262(10) 0.0203(8) 0.0164(8) 0.0200(8)
C27 0.0398(17) 0.0369(16) 0.0359(17) 0.0122(14) 0.0199(14) 0.0200(14)
O18 0.0338(11) 0.0289(10) 0.0204(10) 0.0092(8) 0.0072(8) 0.0122(9)
C28 0.049(2) 0.0416(19) 0.0393(19) 0.0171(16) 0.0005(16) 0.0203(16)
O19 0.0391(12) 0.0385(11) 0.0331(12) 0.0204(10) 0.0236(10) 0.0103(9)
C29 0.0343(18) 0.063(2) 0.060(2) 0.032(2) 0.0262(17) 0.0089(17)
O110 0.0448(12) 0.0275(10) 0.0347(11) 0.0162(9) 0.0233(10) 0.0181(9)
C210 0.069(2) 0.055(2) 0.058(2) 0.0318(19) 0.045(2) 0.041(2)
O111 0.0623(19) 0.073(2) 0.068(2) 0.0385(17) 0.0192(16) 0.0130(16)
C211 0.072(3) 0.074(3) 0.109(4) 0.060(3) 0.047(3) 0.033(3)
O112 0.077(2) 0.0501(16) 0.0506(17) 0.0186(14) 0.0225(15) 0.0157(15)
C212 0.095(4) 0.051(2) 0.053(3) 0.006(2) 0.037(3) 0.005(2)
O113 0.0507(14) 0.0343(12) 0.0418(13) 0.0188(10) 0.0244(11) 0.0171(10)
C213 0.082(3) 0.071(3) 0.051(2) 0.034(2) 0.042(2) 0.037(2)
O114 0.0555(16) 0.0502(15) 0.0509(16) 0.0077(13) 0.0324(14) 0.0119(13)
C214 0.055(2) 0.051(2) 0.052(2) 0.0097(18) 0.0280(19) 0.0182(18)
O115 0.0239(10) 0.0357(12) 0.0462(14) 0.0168(10) 0.0054(9) 0.0085(9)
C215 0.0411(18) 0.0435(19) 0.049(2) 0.0209(17) 0.0183(16) 0.0124(15)

loop_
_atom_type_symbol
_atom_type_description
_atom_type_scat_dispersion_real
_atom_type_scat_dispersion_imag
_atom_type_scat_source
C C 0.0033 0.0016 'International Tables Vol C Tables 4.2.6.8 and 6.1.1.4'
H H 0.0000 0.0000 'International Tables Vol C Tables 4.2.6.8 and 6.1.1.4'
N N 0.0061 0.0033 'International Tables Vol C Tables 4.2.6.8 and 6.1.1.4'
O O 0.0106 0.0060 'International Tables Vol C Tables 4.2.6.8 and 6.1.1.4'
Mn Mn 0.3368 0.7283 'International Tables Vol C Tables 4.2.6.8 and 6.1.1.4'

loop_
_geom_angle_atom_site_label_1
_geom_angle_atom_site_label_2
_geom_angle_atom_site_label_3
_geom_angle
_geom_angle_site_symmetry_1
_geom_angle_site_symmetry_3
O1 Mn1 O11 167.60(8) . .
O1 Mn1 O133 92.61(7) . .
O11 Mn1 O133 88.06(7) . .
O1 Mn1 N121 88.24(7) . .
O11 Mn1 N121 88.54(7) . .
O133 Mn1 N121 167.80(8) . .
O1 Mn1 N14 93.61(7) . .
O11 Mn1 N14 98.61(8) . .
O133 Mn1 N14 96.97(8) . .
N121 Mn1 N14 95.12(8) . .
O1 Mn2 O12 173.68(7) . .
O1 Mn2 O131 89.37(6) . .
O12 Mn2 O131 90.33(7) . .
O1 Mn2 N122 89.76(7) . .
O12 Mn2 N122 89.10(7) . .
O131 Mn2 N122 166.90(8) . .
O1 Mn2 N15 92.93(7) . .
O12 Mn2 N15 93.38(7) . .
O131 Mn2 N15 95.35(7) . .
N122 Mn2 N15 97.74(8) . .
O1 Mn2 O131 86.07(6) . 2_556
O12 Mn2 O131 87.64(6) . 2_556
O131 Mn2 O131 82.16(6) . 2_556
N122 Mn2 O131 84.75(7) . 2_556
N15 Mn2 O131 177.32(7) . 2_556
O1 Mn2 Mn3 30.96(5) . .
O12 Mn2 Mn3 146.80(5) . .
O131 Mn2 Mn3 118.56(5) . .
N122 Mn2 Mn3 58.96(5) . .
N15 Mn2 Mn3 99.33(5) . .
O131 Mn2 Mn3 81.07(4) 2_556 .
O13 Mn3 O1 175.47(7) . .
O13 Mn3 O132 90.71(7) . .
O1 Mn3 O132 93.01(7) . .
O13 Mn3 N123 88.78(7) . .
O1 Mn3 N123 87.67(7) . .
O132 Mn3 N123 176.61(8) . .
O13 Mn3 O17 91.32(7) . .
O1 Mn3 O17 85.82(7) . .
O132 Mn3 O17 94.06(7) . .
N123 Mn3 O17 89.31(8) . .
O13 Mn3 N16 97.22(7) . .
O1 Mn3 N16 85.44(7) . .
O132 Mn3 N16 89.33(7) . .
N123 Mn3 N16 87.41(8) . .
O17 Mn3 N16 170.78(7) . .
O13 Mn3 Mn2 153.37(5) . .
O1 Mn3 Mn2 30.51(5) . .
O132 Mn3 Mn2 62.67(5) . .
N123 Mn3 Mn2 117.75(5) . .
O17 Mn3 Mn2 91.37(4) . .
N16 Mn3 Mn2 82.56(5) . .
O110 Mn4 O19 83.34(8) . .
O110 Mn4 N15 92.31(8) . .
O19 Mn4 N15 88.99(8) . .
O110 Mn4 N14 92.40(8) . .
O19 Mn4 N14 175.73(8) . .
N15 Mn4 N14 91.50(8) . .
O110 Mn4 O18 80.79(8) . .
O19 Mn4 O18 89.61(8) . .
N15 Mn4 O18 173.08(7) . .
N14 Mn4 O18 89.40(8) . .
O110 Mn4 N16 165.62(8) . .
O19 Mn4 N16 85.70(8) . .
N15 Mn4 N16 96.79(8) . .
N14 Mn4 N16 98.45(8) . .
O18 Mn4 N16 89.87(7) . .
Mn1 O1 Mn2 121.98(8) . .
Mn1 O1 Mn3 119.48(8) . .
Mn2 O1 Mn3 118.53(8) . .
C11 O11 Mn1 129.55(15) . .
O11 C11 C101 123.5(2) . .
O11 C11 C21 116.7(2) . .
C101 C11 C21 119.7(2) . .
C31 C21 C11 120.9(2) . .
C21 C31 C41 121.6(2) . .
C51 C41 C91 119.7(2) . .
C51 C41 C31 121.4(2) . .
C91 C41 C31 118.9(2) . .
C61 C51 C41 121.3(2) . .
C51 C61 C71 119.4(2) . .
C81 C71 C61 121.0(2) . .
C71 C81 C91 120.9(2) . .
C41 C91 C81 117.7(2) . .
C41 C91 C101 119.1(2) . .
C81 C91 C101 123.2(2) . .
C11 C101 C111 121.4(2) . .
C11 C101 C91 119.7(2) . .
C111 C101 C91 118.8(2) . .
N121 C111 C101 124.2(2) . .
C111 N121 O131 114.28(18) . .
C111 N121 Mn1 127.38(16) . .
O131 N121 Mn1 117.77(13) . .
N121 O131 Mn2 114.72(12) . .
N121 O131 Mn2 108.01(12) . 2_556
Mn2 O131 Mn2 97.84(6) . 2_556
C12 O12 Mn2 125.05(14) . .
O12 C12 C102 123.3(2) . .
O12 C12 C22 116.8(2) . .
C102 C12 C22 119.9(2) . .
C32 C22 C12 121.1(2) . .
C22 C32 C42 121.3(2) . .
C52 C42 C92 119.8(2) . .
C52 C42 C32 121.2(2) . .
C92 C42 C32 119.0(2) . .
C62 C52 C42 121.2(3) . .
C52 C62 C72 119.4(3) . .
C82 C72 C62 120.8(3) . .
C72 C82 C92 121.0(3) . .
C42 C92 C82 117.7(2) . .
C42 C92 C102 119.5(2) . .
C82 C92 C102 122.9(2) . .
C12 C102 C112 121.4(2) . .
C12 C102 C92 119.3(2) . .
C112 C102 C92 119.2(2) . .
N122 C112 C102 123.8(2) . .
C112 N122 O132 115.55(18) . .
C112 N122 Mn2 126.15(16) . .
O132 N122 Mn2 117.84(13) . .
N122 O132 Mn3 114.15(13) . .
C13 O13 Mn3 123.33(15) . .
O13 C13 C103 123.4(2) . .
O13 C13 C23 116.5(2) . .
C103 C13 C23 120.0(2) . .
C33 C23 C13 120.8(2) . .
C23 C33 C43 121.3(2) . .
C93 C43 C53 119.9(2) . .
C93 C43 C33 119.1(2) . .
C53 C43 C33 121.0(2) . .
C63 C53 C43 121.0(2) . .
C53 C63 C73 119.2(2) . .
C83 C73 C63 121.1(3) . .
C73 C83 C93 121.2(2) . .
C83 C93 C43 117.5(2) . .
C83 C93 C103 122.9(2) . .
C43 C93 C103 119.5(2) . .
C13 C103 C93 119.0(2) . .
C13 C103 C113 121.0(2) . .
C93 C103 C113 119.9(2) . .
N123 C113 C103 122.8(2) . .
C113 N123 O133 116.99(18) . .
C113 N123 Mn3 124.88(16) . .
O133 N123 Mn3 118.13(13) . .
N123 O133 Mn1 113.64(12) . .
N24 N14 Mn1 118.82(17) . .
N24 N14 Mn4 122.03(17) . .
Mn1 N14 Mn4 119.14(9) . .
N34 N24 N14 179.1(3) . .
N25 N15 Mn2 118.10(17) . .
N25 N15 Mn4 122.89(18) . .
Mn2 N15 Mn4 118.26(9) . .
N35 N25 N15 179.1(3) . .
N26 N16 Mn4 122.41(17) . .
N26 N16 Mn3 113.47(16) . .
Mn4 N16 Mn3 121.54(9) . .
N36 N26 N16 178.5(3) . .
C27 O17 Mn3 121.85(17) . .
C28 O18 Mn4 125.39(19) . .
C29 O19 Mn4 127.81(19) . .
C210 O110 Mn4 127.25(19) . .

loop_
_geom_bond_atom_site_label_1
_geom_bond_atom_site_label_2
_geom_bond_distance
_geom_bond_site_symmetry_2
Mn1 O1 1.8625(15) .
Mn1 O11 1.8791(16) .
Mn1 O133 1.9089(16) .
Mn1 N121 1.9986(18) .
Mn1 N14 2.177(2) .
Mn2 O1 1.8655(15) .
Mn2 O12 1.8897(16) .
Mn2 O131 1.9536(15) .
Mn2 N122 1.9900(19) .
Mn2 N15 2.185(2) .
Mn2 O131 2.4017(16) 2_556
Mn2 Mn3 3.2282(5) .
Mn3 O13 1.8682(16) .
Mn3 O1 1.8902(15) .
Mn3 O132 1.9217(16) .
Mn3 N123 1.9832(19) .
Mn3 O17 2.2658(18) .
Mn3 N16 2.331(2) .
Mn4 O110 2.1965(19) .
Mn4 O19 2.203(2) .
Mn4 N15 2.203(2) .
Mn4 N14 2.212(2) .
Mn4 O18 2.2203(19) .
Mn4 N16 2.245(2) .
O11 C11 1.327(3) .
C11 C101 1.397(3) .
C11 C21 1.418(3) .
C21 C31 1.355(3) .
C31 C41 1.423(4) .
C41 C51 1.413(3) .
C41 C91 1.415(3) .
C51 C61 1.364(4) .
C61 C71 1.399(4) .
C71 C81 1.373(4) .
C81 C91 1.421(3) .
C91 C101 1.450(3) .
C101 C111 1.441(3) .
C111 N121 1.284(3) .
N121 O131 1.391(2) .
O131 Mn2 2.4017(16) 2_556
O12 C12 1.336(3) .
C12 C102 1.402(3) .
C12 C22 1.422(3) .
C22 C32 1.357(4) .
C32 C42 1.427(4) .
C42 C52 1.411(4) .
C42 C92 1.418(3) .
C52 C62 1.365(4) .
C62 C72 1.406(4) .
C72 C82 1.371(4) .
C82 C92 1.421(4) .
C92 C102 1.447(3) .
C102 C112 1.447(3) .
C112 N122 1.287(3) .
N122 O132 1.378(2) .
O13 C13 1.332(3) .
C13 C103 1.401(3) .
C13 C23 1.427(3) .
C23 C33 1.356(3) .
C33 C43 1.421(4) .
C43 C93 1.418(3) .
C43 C53 1.419(3) .
C53 C63 1.364(4) .
C63 C73 1.407(4) .
C73 C83 1.369(4) .
C83 C93 1.416(3) .
C93 C103 1.445(3) .
C103 C113 1.450(3) .
C113 N123 1.296(3) .
N123 O133 1.372(2) .
N14 N24 1.205(3) .
N24 N34 1.147(3) .
N15 N25 1.200(3) .
N25 N35 1.146(3) .
N16 N26 1.188(3) .
N26 N36 1.154(3) .
O17 C27 1.417(3) .
O18 C28 1.412(4) .
O19 C29 1.428(4) .
O110 C210 1.423(4) .
O111 C211 1.419(6) .
O112 C212 1.385(5) .
O113 C213 1.409(4) .
O114 C214 1.428(4) .
O115 C215 1.414(4) .
